data_4065446
loop_
_publ_author_name
'Herbert, David E.'
'Ozerov, Oleg V.'

_publ_section_title
;
 Binuclear Palladium Complexes Supported by Bridged Pincer Ligands
;
_journal_issue 24
_journal_name_full Organometallics
_journal_page_first 6641
_journal_paper_doi 10.1021/om2008056
_journal_volume 30
_journal_year 2011
_chemical_formula_sum 'C48 H64 N4 O4 P2 Pd2'
_chemical_formula_weight 1035.77
_space_group_IT_number 15
_symmetry_cell_setting monoclinic
_symmetry_space_group_name_Hall '-C 2yc'
_symmetry_space_group_name_H-M 'C 1 2/c 1'
_atom_sites_solution_hydrogens geom
_atom_sites_solution_primary direct
_atom_sites_solution_secondary difmap
_audit_creation_method SHELXL-97
_cell_angle_alpha 90.00
_cell_angle_beta 128.243(4)
_cell_angle_gamma 90.00
_cell_formula_units_Z 4
_cell_length_a 22.247(8)
_cell_length_b 21.245(8)
_cell_length_c 14.767(6)
_cell_measurement_reflns_used 9944
_cell_measurement_temperature 110(2)
_cell_measurement_theta_max 27.57
_cell_measurement_theta_min 2.33
_cell_volume 5482(4)
_computing_cell_refinement 'Bruker SAINT'
_computing_data_collection 'Bruker APEX2'
_computing_data_reduction 'Bruker SAINT'
_computing_molecular_graphics 'Bruker SHELXTL'
_computing_publication_material 'Bruker SHELXTL'
_computing_structure_refinement 'SHELXL-97 (Sheldrick, 2008)'
_computing_structure_solution 'SHELXS-97 (Sheldrick, 2008)'
_diffrn_ambient_temperature 110(2)
_diffrn_measured_fraction_theta_full 0.988
_diffrn_measured_fraction_theta_max 0.988
_diffrn_measurement_device_type 'Bruker APEX-II CCD'
_diffrn_measurement_method '\f and \w scans'
_diffrn_radiation_monochromator graphite
_diffrn_radiation_source 'normal-focus sealed tube'
_diffrn_radiation_type MoK\a
_diffrn_radiation_wavelength 0.71073
_diffrn_reflns_av_R_equivalents 0.0337
_diffrn_reflns_av_sigmaI/netI 0.0266
_diffrn_reflns_limit_h_max 28
_diffrn_reflns_limit_h_min -28
_diffrn_reflns_limit_k_max 27
_diffrn_reflns_limit_k_min -27
_diffrn_reflns_limit_l_max 18
_diffrn_reflns_limit_l_min -19
_diffrn_reflns_number 30619
_diffrn_reflns_theta_full 27.59
_diffrn_reflns_theta_max 27.59
_diffrn_reflns_theta_min 1.51
_exptl_absorpt_coefficient_mu 0.755
_exptl_absorpt_correction_T_max 0.8621
_exptl_absorpt_correction_T_min 0.7901
_exptl_absorpt_correction_type multi-scan
_exptl_absorpt_process_details SADABs
_exptl_crystal_colour red
_exptl_crystal_density_diffrn 1.255
_exptl_crystal_density_method 'not measured'
_exptl_crystal_description block
_exptl_crystal_F_000 2136
_exptl_crystal_size_max 0.26
_exptl_crystal_size_mid 0.23
_exptl_crystal_size_min 0.19
_platon_squeeze_details
;
;
_refine_diff_density_max 0.394
_refine_diff_density_min -0.243
_refine_diff_density_rms 0.057
_refine_ls_extinction_method none
_refine_ls_goodness_of_fit_ref 1.072
_refine_ls_hydrogen_treatment constr
_refine_ls_matrix_type full
_refine_ls_number_parameters 278
_refine_ls_number_reflns 6282
_refine_ls_number_restraints 0
_refine_ls_restrained_S_all 1.072
_refine_ls_R_factor_all 0.0311
_refine_ls_R_factor_gt 0.0256
_refine_ls_shift/su_max 0.001
_refine_ls_shift/su_mean 0.000
_refine_ls_structure_factor_coef Fsqd
_refine_ls_weighting_details 'calc w=1/[\s^2^(Fo^2^)+(0.0366P)^2^+1.3688P] where P=(Fo^2^+2Fc^2^)/3'
_refine_ls_weighting_scheme calc
_refine_ls_wR_factor_gt 0.0679
_refine_ls_wR_factor_ref 0.0701
_reflns_number_gt 5354
_reflns_number_total 6282
_reflns_threshold_expression >2sigma(I)
_cod_data_source_file om2008056_si_002.cif
_cod_data_source_block oz317_sad
_cod_depositor_comments
;
The following automatic conversions were performed:

'_symmetry_cell_setting' value 'Monoclinic' changed to 'monoclinic'
according to /home/saulius/struct/CIF-dictionaries/cif_core.dic
dictionary named 'cif_core.dic' version 2.4.1 from 2010-06-29.

Automatic conversion script
Id: cif_fix_values 1715 2011-07-08 13:25:40Z adriana 

The following automatic conversions were performed:

data name '_iucr_refine_instruction_details' was replaced with
'_iucr_refine_instructions_details' as specified in the replacement
file 'data/replacement-values/replacement_tags.lst'.

Automatic conversion script
Id: cif_correct_tags 9268 2022-04-12 08:56:07Z antanas 
;
_cod_original_sg_symbol_H-M C2/c
_cod_database_code 4065446

loop_
_symmetry_equiv_pos_as_xyz
'x, y, z'
'-x, y, -z+1/2'
'x+1/2, y+1/2, z'
'-x+1/2, y+1/2, -z+1/2'
'-x, -y, -z'
'x, -y, z-1/2'
'-x+1/2, -y+1/2, -z'
'x+1/2, -y+1/2, z-1/2'

loop_
_atom_site_label
_atom_site_type_symbol
_atom_site_fract_x
_atom_site_fract_y
_atom_site_fract_z
_atom_site_U_iso_or_equiv
_atom_site_adp_type
_atom_site_occupancy
_atom_site_symmetry_multiplicity
_atom_site_calc_flag
_atom_site_refinement_flags
C1 C 0.35852(10) 0.15611(9) 0.55025(16) 0.0291(4) Uani 1 1 d .
C2 C 0.29978(10) 0.13786(9) 0.43626(16) 0.0295(4) Uani 1 1 d .
C3 C 0.27969(11) 0.17580(9) 0.34360(17) 0.0342(4) Uani 1 1 d .
H3 H 0.2393 0.1629 0.2670 0.041 Uiso 1 1 calc R
C4 C 0.31759(12) 0.23159(9) 0.36177(18) 0.0358(4) Uani 1 1 d .
C5 C 0.37726(12) 0.24819(9) 0.47569(18) 0.0351(4) Uani 1 1 d .
H5 H 0.4050 0.2858 0.4898 0.042 Uiso 1 1 calc R
C6 C 0.39741(11) 0.21215(9) 0.56836(18) 0.0325(4) Uani 1 1 d .
H6 H 0.4378 0.2254 0.6446 0.039 Uiso 1 1 calc R
C7 C 0.29607(14) 0.27359(10) 0.2630(2) 0.0451(5) Uani 1 1 d .
H7A H 0.2552 0.2536 0.1896 0.068 Uiso 1 1 calc R
H7B H 0.3409 0.2801 0.2660 0.068 Uiso 1 1 calc R
H7C H 0.2781 0.3143 0.2692 0.068 Uiso 1 1 calc R
C8 C 0.40283(10) 0.13810(8) 0.74461(16) 0.0275(4) Uani 1 1 d .
C9 C 0.45053(10) 0.10294(8) 0.84789(16) 0.0276(4) Uani 1 1 d .
C10 C 0.47575(11) 0.12929(9) 0.95318(16) 0.0306(4) Uani 1 1 d .
H10 H 0.5100 0.1056 1.0217 0.037 Uiso 1 1 calc R
C11 C 0.45320(12) 0.18805(9) 0.96197(18) 0.0347(4) Uani 1 1 d .
C12 C 0.40383(12) 0.22138(9) 0.85863(18) 0.0358(4) Uani 1 1 d .
H12 H 0.3862 0.2617 0.8609 0.043 Uiso 1 1 calc R
C13 C 0.37983(11) 0.19820(9) 0.75423(17) 0.0323(4) Uani 1 1 d .
H13 H 0.3470 0.2231 0.6869 0.039 Uiso 1 1 calc R
C14 C 0.47949(15) 0.21461(10) 1.07582(19) 0.0480(6) Uani 1 1 d .
H14A H 0.4500 0.1954 1.0975 0.072 Uiso 1 1 calc R
H14B H 0.4716 0.2603 1.0689 0.072 Uiso 1 1 calc R
H14C H 0.5340 0.2054 1.1351 0.072 Uiso 1 1 calc R
C15 C 0.16683(11) 0.07351(10) 0.39441(18) 0.0358(4) Uani 1 1 d .
H15 H 0.1435 0.0310 0.3820 0.043 Uiso 1 1 calc R
C16 C 0.17971(14) 0.10254(12) 0.4994(2) 0.0492(6) Uani 1 1 d .
H16A H 0.2015 0.1448 0.5128 0.074 Uiso 1 1 calc R
H16B H 0.2152 0.0762 0.5672 0.074 Uiso 1 1 calc R
H16C H 0.1308 0.1054 0.4860 0.074 Uiso 1 1 calc R
C17 C 0.11135(13) 0.11192(13) 0.2861(2) 0.0594(7) Uani 1 1 d .
H17A H 0.0619 0.1145 0.2712 0.089 Uiso 1 1 calc R
H17B H 0.1044 0.0917 0.2205 0.089 Uiso 1 1 calc R
H17C H 0.1319 0.1544 0.2965 0.089 Uiso 1 1 calc R
C18 C 0.24136(11) 0.02244(9) 0.30008(17) 0.0323(4) Uani 1 1 d .
H18 H 0.2116 0.0521 0.2332 0.039 Uiso 1 1 calc R
C19 C 0.31686(12) 0.00862(11) 0.32330(19) 0.0401(5) Uani 1 1 d .
H19A H 0.3459 -0.0223 0.3858 0.060 Uiso 1 1 calc R
H19B H 0.3466 0.0476 0.3457 0.060 Uiso 1 1 calc R
H19C H 0.3068 -0.0084 0.2534 0.060 Uiso 1 1 calc R
C20 C 0.19421(14) -0.03721(11) 0.2678(2) 0.0485(6) Uani 1 1 d .
H20A H 0.1827 -0.0551 0.1974 0.073 Uiso 1 1 calc R
H20B H 0.1463 -0.0271 0.2545 0.073 Uiso 1 1 calc R
H20C H 0.2233 -0.0678 0.3307 0.073 Uiso 1 1 calc R
C21 C 0.47798(10) 0.04060(8) 0.85264(16) 0.0270(4) Uani 1 1 d .
H21 H 0.5240 0.0275 0.9242 0.032 Uiso 1 1 calc R
C22 C 0.48682(11) -0.05749(8) 0.78698(16) 0.0289(4) Uani 1 1 d .
H22A H 0.4527 -0.0939 0.7661 0.035 Uiso 1 1 calc R
H22B H 0.5317 -0.0615 0.8693 0.035 Uiso 1 1 calc R
C23 C 0.27049(13) -0.09256(10) 0.54631(17) 0.0393(5) Uani 1 1 d .
O2 O 0.22324(9) -0.06183(8) 0.54514(15) 0.0515(4) Uani 1 1 d .
N1 N 0.38029(9) 0.11470(7) 0.64040(13) 0.0288(3) Uani 1 1 d .
N2 N 0.44588(9) 0.00113(7) 0.76883(13) 0.0256(3) Uani 1 1 d .
O1 O 0.32992(8) -0.06920(6) 0.56435(12) 0.0342(3) Uani 1 1 d .
C24 C 0.26082(17) -0.16240(11) 0.5243(2) 0.0602(7) Uani 1 1 d .
H24A H 0.2967 -0.1849 0.5972 0.090 Uiso 1 1 calc R
H24B H 0.2712 -0.1733 0.4707 0.090 Uiso 1 1 calc R
H24C H 0.2083 -0.1745 0.4907 0.090 Uiso 1 1 calc R
P1 P 0.25966(3) 0.06176(2) 0.42573(4) 0.02816(11) Uani 1 1 d .
Pd1 Pd 0.351946(8) 0.024444(6) 0.601528(12) 0.02588(6) Uani 1 1 d .

loop_
_atom_site_aniso_label
_atom_site_aniso_U_11
_atom_site_aniso_U_22
_atom_site_aniso_U_33
_atom_site_aniso_U_23
_atom_site_aniso_U_13
_atom_site_aniso_U_12
C1 0.0295(9) 0.0304(9) 0.0348(10) 0.0024(8) 0.0236(9) 0.0053(7)
C2 0.0306(10) 0.0295(9) 0.0365(10) 0.0020(8) 0.0249(9) 0.0032(8)
C3 0.0325(10) 0.0397(11) 0.0360(11) 0.0027(9) 0.0241(9) 0.0051(8)
C4 0.0442(12) 0.0338(10) 0.0442(12) 0.0083(9) 0.0347(11) 0.0085(9)
C5 0.0426(11) 0.0263(9) 0.0501(12) 0.0030(9) 0.0355(11) 0.0031(8)
C6 0.0351(10) 0.0307(10) 0.0391(11) 0.0002(8) 0.0267(9) 0.0026(8)
C7 0.0533(13) 0.0424(12) 0.0495(13) 0.0104(10) 0.0368(12) 0.0055(10)
C8 0.0259(9) 0.0288(9) 0.0326(10) -0.0020(7) 0.0205(8) -0.0020(7)
C9 0.0294(9) 0.0275(9) 0.0352(10) -0.0020(7) 0.0246(9) -0.0035(7)
C10 0.0326(10) 0.0324(10) 0.0325(10) 0.0004(8) 0.0229(9) -0.0038(8)
C11 0.0421(11) 0.0343(10) 0.0400(11) -0.0068(8) 0.0315(10) -0.0065(9)
C12 0.0412(11) 0.0309(10) 0.0469(12) -0.0030(9) 0.0331(10) 0.0008(8)
C13 0.0339(10) 0.0314(10) 0.0376(11) 0.0015(8) 0.0251(9) 0.0034(8)
C14 0.0710(16) 0.0381(12) 0.0459(13) -0.0077(10) 0.0417(13) -0.0011(11)
C15 0.0299(10) 0.0403(11) 0.0482(12) 0.0033(9) 0.0296(10) 0.0044(8)
C16 0.0544(14) 0.0550(14) 0.0613(15) 0.0018(12) 0.0474(13) 0.0124(11)
C17 0.0358(12) 0.0866(19) 0.0613(16) 0.0215(14) 0.0328(12) 0.0216(12)
C18 0.0273(9) 0.0417(11) 0.0298(10) -0.0019(8) 0.0187(9) 0.0010(8)
C19 0.0332(11) 0.0529(13) 0.0395(11) -0.0076(10) 0.0253(10) 0.0031(9)
C20 0.0516(14) 0.0570(14) 0.0448(13) -0.0182(11) 0.0338(12) -0.0149(11)
C21 0.0274(9) 0.0308(9) 0.0312(10) 0.0030(7) 0.0223(8) -0.0018(7)
C22 0.0335(10) 0.0251(9) 0.0338(10) 0.0024(7) 0.0237(9) 0.0002(7)
C23 0.0488(13) 0.0372(11) 0.0317(11) -0.0064(8) 0.0248(10) -0.0102(10)
O2 0.0508(9) 0.0497(9) 0.0653(11) -0.0104(8) 0.0416(9) -0.0141(8)
N1 0.0330(8) 0.0266(8) 0.0320(8) 0.0011(6) 0.0226(7) 0.0005(6)
N2 0.0294(8) 0.0256(7) 0.0317(8) 0.0013(6) 0.0238(7) -0.0005(6)
O1 0.0377(7) 0.0274(7) 0.0395(7) -0.0044(6) 0.0249(6) -0.0035(6)
C24 0.0822(19) 0.0384(13) 0.0663(17) -0.0124(12) 0.0491(16) -0.0202(12)
P1 0.0265(2) 0.0315(2) 0.0320(3) -0.00049(19) 0.0209(2) 0.00137(19)
Pd1 0.02785(9) 0.02550(8) 0.02972(9) -0.00122(5) 0.02052(7) -0.00061(5)

loop_
_atom_type_symbol
_atom_type_description
_atom_type_scat_dispersion_real
_atom_type_scat_dispersion_imag
_atom_type_scat_source
C C 0.0033 0.0016 'International Tables Vol C Tables 4.2.6.8 and 6.1.1.4'
H H 0.0000 0.0000 'International Tables Vol C Tables 4.2.6.8 and 6.1.1.4'
N N 0.0061 0.0033 'International Tables Vol C Tables 4.2.6.8 and 6.1.1.4'
O O 0.0106 0.0060 'International Tables Vol C Tables 4.2.6.8 and 6.1.1.4'
P P 0.1023 0.0942 'International Tables Vol C Tables 4.2.6.8 and 6.1.1.4'
Pd Pd -0.9988 1.0072 'International Tables Vol C Tables 4.2.6.8 and 6.1.1.4'

loop_
_geom_angle_atom_site_label_1
_geom_angle_atom_site_label_2
_geom_angle_atom_site_label_3
_geom_angle
_geom_angle_site_symmetry_1
_geom_angle_site_symmetry_3
C6 C1 C2 118.15(17) . .
C6 C1 N1 122.80(17) . .
C2 C1 N1 118.78(17) . .
C3 C2 C1 120.65(18) . .
C3 C2 P1 126.06(15) . .
C1 C2 P1 113.22(14) . .
C4 C3 C2 121.09(19) . .
C4 C3 H3 119.5 . .
C2 C3 H3 119.5 . .
C3 C4 C5 117.46(18) . .
C3 C4 C7 121.9(2) . .
C5 C4 C7 120.67(19) . .
C6 C5 C4 122.55(19) . .
C6 C5 H5 118.7 . .
C4 C5 H5 118.7 . .
C5 C6 C1 120.06(19) . .
C5 C6 H6 120.0 . .
C1 C6 H6 120.0 . .
C4 C7 H7A 109.5 . .
C4 C7 H7B 109.5 . .
H7A C7 H7B 109.5 . .
C4 C7 H7C 109.5 . .
H7A C7 H7C 109.5 . .
H7B C7 H7C 109.5 . .
N1 C8 C13 122.12(17) . .
N1 C8 C9 121.51(16) . .
C13 C8 C9 116.37(17) . .
C10 C9 C8 120.16(17) . .
C10 C9 C21 116.49(17) . .
C8 C9 C21 123.32(16) . .
C11 C10 C9 123.08(18) . .
C11 C10 H10 118.5 . .
C9 C10 H10 118.5 . .
C10 C11 C12 116.11(18) . .
C10 C11 C14 122.06(19) . .
C12 C11 C14 121.83(18) . .
C13 C12 C11 122.66(18) . .
C13 C12 H12 118.7 . .
C11 C12 H12 118.7 . .
C12 C13 C8 121.53(18) . .
C12 C13 H13 119.2 . .
C8 C13 H13 119.2 . .
C11 C14 H14A 109.5 . .
C11 C14 H14B 109.5 . .
H14A C14 H14B 109.5 . .
C11 C14 H14C 109.5 . .
H14A C14 H14C 109.5 . .
H14B C14 H14C 109.5 . .
C17 C15 C16 111.92(19) . .
C17 C15 P1 113.17(14) . .
C16 C15 P1 109.03(15) . .
C17 C15 H15 107.5 . .
C16 C15 H15 107.5 . .
P1 C15 H15 107.5 . .
C15 C16 H16A 109.5 . .
C15 C16 H16B 109.5 . .
H16A C16 H16B 109.5 . .
C15 C16 H16C 109.5 . .
H16A C16 H16C 109.5 . .
H16B C16 H16C 109.5 . .
C15 C17 H17A 109.5 . .
C15 C17 H17B 109.5 . .
H17A C17 H17B 109.5 . .
C15 C17 H17C 109.5 . .
H17A C17 H17C 109.5 . .
H17B C17 H17C 109.5 . .
C19 C18 C20 111.17(18) . .
C19 C18 P1 109.70(14) . .
C20 C18 P1 111.97(14) . .
C19 C18 H18 108.0 . .
C20 C18 H18 108.0 . .
P1 C18 H18 108.0 . .
C18 C19 H19A 109.5 . .
C18 C19 H19B 109.5 . .
H19A C19 H19B 109.5 . .
C18 C19 H19C 109.5 . .
H19A C19 H19C 109.5 . .
H19B C19 H19C 109.5 . .
C18 C20 H20A 109.5 . .
C18 C20 H20B 109.5 . .
H20A C20 H20B 109.5 . .
C18 C20 H20C 109.5 . .
H20A C20 H20C 109.5 . .
H20B C20 H20C 109.5 . .
N2 C21 C9 125.91(18) . .
N2 C21 H21 117.0 . .
C9 C21 H21 117.0 . .
N2 C22 C22 109.85(11) . 2_656
N2 C22 H22A 109.7 . .
C22 C22 H22A 109.7 2_656 .
N2 C22 H22B 109.7 . .
C22 C22 H22B 109.7 2_656 .
H22A C22 H22B 108.2 . .
O2 C23 O1 124.3(2) . .
O2 C23 C24 120.9(2) . .
O1 C23 C24 114.8(2) . .
C8 N1 C1 120.21(15) . .
C8 N1 Pd1 119.98(12) . .
C1 N1 Pd1 117.87(12) . .
C21 N2 C22 117.80(16) . .
C21 N2 Pd1 122.65(13) . .
C22 N2 Pd1 118.24(11) . .
C23 O1 Pd1 118.70(13) . .
C23 C24 H24A 109.5 . .
C23 C24 H24B 109.5 . .
H24A C24 H24B 109.5 . .
C23 C24 H24C 109.5 . .
H24A C24 H24C 109.5 . .
H24B C24 H24C 109.5 . .
C2 P1 C15 108.63(9) . .
C2 P1 C18 106.43(9) . .
C15 P1 C18 107.25(9) . .
C2 P1 Pd1 99.67(7) . .
C15 P1 Pd1 115.05(7) . .
C18 P1 Pd1 118.85(7) . .
N1 Pd1 O1 176.13(6) . .
N1 Pd1 N2 88.90(6) . .
O1 Pd1 N2 89.13(6) . .
N1 Pd1 P1 83.82(5) . .
O1 Pd1 P1 97.96(4) . .
N2 Pd1 P1 172.11(4) . .

loop_
_geom_bond_atom_site_label_1
_geom_bond_atom_site_label_2
_geom_bond_distance
_geom_bond_site_symmetry_2
C1 C6 1.397(3) .
C1 C2 1.403(3) .
C1 N1 1.408(2) .
C2 C3 1.402(3) .
C2 P1 1.806(2) .
C3 C4 1.381(3) .
C3 H3 0.9500 .
C4 C5 1.397(3) .
C4 C7 1.513(3) .
C5 C6 1.379(3) .
C5 H5 0.9500 .
C6 H6 0.9500 .
C7 H7A 0.9800 .
C7 H7B 0.9800 .
C7 H7C 0.9800 .
C8 N1 1.383(2) .
C8 C13 1.415(3) .
C8 C9 1.416(3) .
C9 C10 1.402(3) .
C9 C21 1.442(3) .
C10 C11 1.381(3) .
C10 H10 0.9500 .
C11 C12 1.401(3) .
C11 C14 1.507(3) .
C12 C13 1.373(3) .
C12 H12 0.9500 .
C13 H13 0.9500 .
C14 H14A 0.9800 .
C14 H14B 0.9800 .
C14 H14C 0.9800 .
C15 C17 1.518(3) .
C15 C16 1.523(3) .
C15 P1 1.833(2) .
C15 H15 1.0000 .
C16 H16A 0.9800 .
C16 H16B 0.9800 .
C16 H16C 0.9800 .
C17 H17A 0.9800 .
C17 H17B 0.9800 .
C17 H17C 0.9800 .
C18 C19 1.521(3) .
C18 C20 1.521(3) .
C18 P1 1.836(2) .
C18 H18 1.0000 .
C19 H19A 0.9800 .
C19 H19B 0.9800 .
C19 H19C 0.9800 .
C20 H20A 0.9800 .
C20 H20B 0.9800 .
C20 H20C 0.9800 .
C21 N2 1.285(2) .
C21 H21 0.9500 .
C22 N2 1.466(2) .
C22 C22 1.526(3) 2_656
C22 H22A 0.9900 .
C22 H22B 0.9900 .
C23 O2 1.228(3) .
C23 O1 1.276(2) .
C23 C24 1.506(3) .
N1 Pd1 1.9889(17) .
N2 Pd1 2.0796(16) .
O1 Pd1 2.0412(15) .
C24 H24A 0.9800 .
C24 H24B 0.9800 .
C24 H24C 0.9800 .
P1 Pd1 2.2326(8) .

loop_
_geom_torsion_atom_site_label_1
_geom_torsion_atom_site_label_2
_geom_torsion_atom_site_label_3
_geom_torsion_atom_site_label_4
_geom_torsion
_geom_torsion_site_symmetry_1
C6 C1 C2 C3 -1.6(3) .
N1 C1 C2 C3 -175.84(16) .
C6 C1 C2 P1 175.55(13) .
N1 C1 C2 P1 1.3(2) .
C1 C2 C3 C4 0.8(3) .
P1 C2 C3 C4 -175.93(14) .
C2 C3 C4 C5 0.9(3) .
C2 C3 C4 C7 -179.20(18) .
C3 C4 C5 C6 -1.8(3) .
C7 C4 C5 C6 178.25(18) .
C4 C5 C6 C1 1.1(3) .
C2 C1 C6 C5 0.6(3) .
N1 C1 C6 C5 174.69(17) .
N1 C8 C9 C10 176.57(16) .
C13 C8 C9 C10 -3.3(2) .
N1 C8 C9 C21 -1.1(3) .
C13 C8 C9 C21 179.02(16) .
C8 C9 C10 C11 3.4(3) .
C21 C9 C10 C11 -178.76(17) .
C9 C10 C11 C12 -1.1(3) .
C9 C10 C11 C14 178.35(19) .
C10 C11 C12 C13 -1.2(3) .
C14 C11 C12 C13 179.4(2) .
C11 C12 C13 C8 1.1(3) .
N1 C8 C13 C12 -178.73(17) .
C9 C8 C13 C12 1.2(3) .
C10 C9 C21 N2 157.47(17) .
C8 C9 C21 N2 -24.8(3) .
C13 C8 N1 C1 23.6(3) .
C9 C8 N1 C1 -156.28(16) .
C13 C8 N1 Pd1 -140.18(15) .
C9 C8 N1 Pd1 39.9(2) .
C6 C1 N1 C8 41.1(2) .
C2 C1 N1 C8 -144.85(17) .
C6 C1 N1 Pd1 -154.72(14) .
C2 C1 N1 Pd1 19.3(2) .
C9 C21 N2 C22 173.58(16) .
C9 C21 N2 Pd1 6.9(2) .
C22 C22 N2 C21 -111.2(2) 2_656
C22 C22 N2 Pd1 56.1(2) 2_656
O2 C23 O1 Pd1 3.1(3) .
C24 C23 O1 Pd1 -177.65(15) .
C3 C2 P1 C15 -79.37(18) .
C1 C2 P1 C15 103.71(14) .
C3 C2 P1 C18 35.83(19) .
C1 C2 P1 C18 -141.09(14) .
C3 C2 P1 Pd1 159.93(15) .
C1 C2 P1 Pd1 -17.00(14) .
C17 C15 P1 C2 56.6(2) .
C16 C15 P1 C2 -68.68(17) .
C17 C15 P1 C18 -58.1(2) .
C16 C15 P1 C18 176.66(15) .
C17 C15 P1 Pd1 167.26(15) .
C16 C15 P1 Pd1 42.01(17) .
C19 C18 P1 C2 66.51(16) .
C20 C18 P1 C2 -169.57(15) .
C19 C18 P1 C15 -177.37(15) .
C20 C18 P1 C15 -53.45(18) .
C19 C18 P1 Pd1 -44.74(16) .
C20 C18 P1 Pd1 79.18(16) .
C8 N1 Pd1 O1 -102.5(8) .
C1 N1 Pd1 O1 93.4(9) .
C8 N1 Pd1 N2 -43.09(14) .
C1 N1 Pd1 N2 152.74(13) .
C8 N1 Pd1 P1 139.95(14) .
C1 N1 Pd1 P1 -24.23(12) .
C23 O1 Pd1 N1 170.2(8) .
C23 O1 Pd1 N2 110.84(15) .
C23 O1 Pd1 P1 -72.63(15) .
C21 N2 Pd1 N1 21.22(14) .
C22 N2 Pd1 N1 -145.39(13) .
C21 N2 Pd1 O1 -162.11(14) .
C22 N2 Pd1 O1 31.28(12) .
C21 N2 Pd1 P1 43.8(4) .
C22 N2 Pd1 P1 -122.8(3) .
C2 P1 Pd1 N1 19.97(7) .
C15 P1 Pd1 N1 -95.97(9) .
C18 P1 Pd1 N1 134.89(9) .
C2 P1 Pd1 O1 -156.57(7) .
C15 P1 Pd1 O1 87.49(9) .
C18 P1 Pd1 O1 -41.65(8) .
C2 P1 Pd1 N2 -2.8(3) .
C15 P1 Pd1 N2 -118.7(3) .
C18 P1 Pd1 N2 112.2(3) .

loop_
_platon_squeeze_void_nr
_platon_squeeze_void_average_x
_platon_squeeze_void_average_y
_platon_squeeze_void_average_z
_platon_squeeze_void_volume
_platon_squeeze_void_count_electrons
_platon_squeeze_void_content
1 0.000 0.000 -0.013 492 149 ' '
2 0.500 0.500 0.029 492 149 ' '
